data_7715552
loop_
_publ_author_name
'Petrus, Rafa&#x142;'
'Kowali&#x144;ski, Adrian'
'Lis, Tadeusz'

_publ_section_title
;
 Recycling primary lithium batteries using a coordination chemistry
 approach: recovery of lithium and manganese residues in the form of
 industrially important materials.
;
_journal_issue 17
_journal_name_full 'Dalton transactions (Cambridge, England : 2003)'
_journal_page_first 7450
_journal_page_last 7469
_journal_paper_doi 10.1039/d4dt00648h
_journal_volume 53
_journal_year 2024
_chemical_formula_moiety 'C16 H18 Li2 O8'
_chemical_formula_sum 'C16 H18 Li2 O8'
_chemical_formula_weight 352.18
_chemical_properties_physical Hygroscopic,Heat-sensitive
_space_group_crystal_system monoclinic
_space_group_IT_number 14
_space_group_name_Hall '-P 2yn'
_space_group_name_H-M_alt 'P 1 21/n 1'
_atom_sites_solution_hydrogens mixed
_atom_sites_solution_primary direct
_audit_creation_method SHELXL-2014/7
_audit_update_record
;
2023-08-11 deposited with the CCDC.	2024-03-26 downloaded from the CCDC.
;
_cell_angle_alpha 90
_cell_angle_beta 90.61(3)
_cell_angle_gamma 90
_cell_formula_units_Z 4
_cell_length_a 6.4307(16)
_cell_length_b 10.351(2)
_cell_length_c 24.580(6)
_cell_measurement_reflns_used 4138
_cell_measurement_temperature 100(2)
_cell_measurement_theta_max 60
_cell_measurement_theta_min 3.5
_cell_volume 1636.1(7)
_computing_cell_refinement 'CrysAlisPro 1.171.39.46 (Rigaku OD, 2018)'
_computing_data_collection 'CrysAlisPro 1.171.39.46 (Rigaku OD, 2018)'
_computing_data_reduction 'CrysAlisPro 1.171.39.46 (Rigaku OD, 2018)'
_computing_molecular_graphics 'DIAMOND  (Brandenburg, 2007)'
_computing_publication_material 'SHELXL-2014/7 (Sheldrick, 2014)'
_computing_structure_refinement 'SHELXL-2014/7 (Sheldrick, 2014)'
_computing_structure_solution 'SHELXS-2014/7 (Sheldrick, 2014)'
_diffrn_ambient_temperature 100(2)
_diffrn_detector 'CCD plate'
_diffrn_detector_area_resol_mean 10.3456
_diffrn_detector_type Ruby
_diffrn_measured_fraction_theta_full 0.985
_diffrn_measured_fraction_theta_max 0.980
_diffrn_measurement_device 'four-circle diffractometer'
_diffrn_measurement_device_type 'Xcalibur, Ruby, Gemini ultra'
_diffrn_radiation_monochromator mirror
_diffrn_radiation_probe x-ray
_diffrn_radiation_type CuK\a
_diffrn_radiation_wavelength 1.54184
_diffrn_reflns_av_R_equivalents 0.0375
_diffrn_reflns_av_unetI/netI 0.0268
_diffrn_reflns_Laue_measured_fraction_full 0.985
_diffrn_reflns_Laue_measured_fraction_max 0.980
_diffrn_reflns_limit_h_max 7
_diffrn_reflns_limit_h_min -7
_diffrn_reflns_limit_k_max 12
_diffrn_reflns_limit_k_min -12
_diffrn_reflns_limit_l_max 28
_diffrn_reflns_limit_l_min -29
_diffrn_reflns_number 11081
_diffrn_reflns_point_group_measured_fraction_full 0.985
_diffrn_reflns_point_group_measured_fraction_max 0.980
_diffrn_reflns_theta_full 67.000
_diffrn_reflns_theta_max 67.376
_diffrn_reflns_theta_min 3.597
_diffrn_source_type 'Enhance Ultra (Cu) X-ray Source'
_exptl_absorpt_coefficient_mu 0.952
_exptl_absorpt_correction_T_max 0.970
_exptl_absorpt_correction_T_min 0.867
_exptl_absorpt_correction_type analytical
_exptl_absorpt_process_details
;
CrysAlisPro 1.171.39.46 (Rigaku Oxford Diffraction, 2018)
Analytical numeric absorption correction using a multifaceted crystal
			model based on expressions derived by R.C. Clark & J.S. Reid.
(Clark, R. C. & Reid, J. S. (1995). Acta Cryst. A51, 887-897)
Empirical absorption correction using spherical harmonics,
 implemented in SCALE3 ABSPACK scaling algorithm.
;
_exptl_crystal_colour colorless
_exptl_crystal_density_diffrn 1.430
_exptl_crystal_description plate
_exptl_crystal_F_000 736
_exptl_crystal_size_max 0.210
_exptl_crystal_size_mid 0.130
_exptl_crystal_size_min 0.040
_refine_diff_density_max 0.686
_refine_diff_density_min -0.334
_refine_diff_density_rms 0.102
_refine_ls_extinction_method none
_refine_ls_goodness_of_fit_ref 1.063
_refine_ls_hydrogen_treatment constr
_refine_ls_matrix_type full
_refine_ls_number_parameters 237
_refine_ls_number_reflns 2896
_refine_ls_number_restraints 0
_refine_ls_restrained_S_all 1.063
_refine_ls_R_factor_all 0.0710
_refine_ls_R_factor_gt 0.0672
_refine_ls_shift/su_max 0.000
_refine_ls_shift/su_mean 0.000
_refine_ls_structure_factor_coef Fsqd
_refine_ls_weighting_details 'w=1/[\s^2^(Fo^2^)+(0.1292P)^2^+0.9923P] where P=(Fo^2^+2Fc^2^)/3'
_refine_ls_weighting_scheme calc
_refine_ls_wR_factor_gt 0.1856
_refine_ls_wR_factor_ref 0.1916
_reflns_Friedel_coverage 0.000
_reflns_number_gt 2624
_reflns_number_total 2896
_reflns_threshold_expression 'I > 2\s(I)'
_cod_data_source_file d4dt00648h2.cif
_cod_data_source_block 4_m
_cod_depositor_comments 'Adding full bibliography for 7715548--7715558.cif.'
_cod_original_sg_symbol_H-M 'P 21/n'
_cod_database_code 7715552
_shelx_shelxl_version_number 2014/7
_shelx_space_group_comment
;
The symmetry employed for this shelxl refinement is uniquely defined
by the following loop, which should always be used as a source of
symmetry information in preference to the above space-group names.
They are only intended as comments.
;
_shelx_estimated_absorpt_t_min 0.825
_shelx_estimated_absorpt_t_max 0.963
_oxdiff_exptl_absorpt_empirical_full_min 0.725
_oxdiff_exptl_absorpt_empirical_full_max 1.274
_oxdiff_exptl_absorpt_empirical_details
;
Empirical correction (ABSPACK) includes:
- Absorption correction using spherical harmonics
- Frame scaling
;

loop_
_space_group_symop_operation_xyz
'x, y, z'
'-x+1/2, y+1/2, -z+1/2'
'-x, -y, -z'
'x-1/2, -y-1/2, z-1/2'

loop_
_atom_site_label
_atom_site_type_symbol
_atom_site_fract_x
_atom_site_fract_y
_atom_site_fract_z
_atom_site_U_iso_or_equiv
_atom_site_adp_type
_atom_site_occupancy
_atom_site_site_symmetry_order
_atom_site_calc_flag
_atom_site_refinement_flags_posn
_atom_site_refinement_flags_adp
_atom_site_refinement_flags_occupancy
_atom_site_disorder_assembly
_atom_site_disorder_group
Li1 Li 0.6898(5) 0.5519(3) 0.24286(14) 0.0195(7) Uani 1 1 d . . . . .
Li2 Li 0.3151(5) 0.6276(3) 0.26215(14) 0.0209(7) Uani 1 1 d . . . . .
O1 O 0.4307(2) 0.50193(13) 0.21168(5) 0.0174(4) Uani 1 1 d . . . . .
C1 C 0.3799(3) 0.50807(18) 0.15982(8) 0.0163(5) Uani 1 1 d . . . . .
C2 C 0.1925(3) 0.44889(19) 0.14150(8) 0.0183(5) Uani 1 1 d . . . . .
H2 H 0.1076 0.4061 0.1672 0.022 Uiso 1 1 calc R U . . .
C3 C 0.1296(3) 0.4514(2) 0.08791(9) 0.0208(5) Uani 1 1 d . . . . .
H3 H 0.0036 0.4100 0.0774 0.025 Uiso 1 1 calc R U . . .
C4 C 0.2493(3) 0.5141(2) 0.04870(8) 0.0205(5) Uani 1 1 d . . . . .
H4 H 0.2054 0.5161 0.0117 0.025 Uiso 1 1 calc R U . . .
C5 C 0.4326(3) 0.5732(2) 0.06484(9) 0.0195(5) Uani 1 1 d . . . . .
H5 H 0.5142 0.6162 0.0384 0.023 Uiso 1 1 calc R U . . .
C6 C 0.5015(3) 0.5713(2) 0.11940(8) 0.0173(5) Uani 1 1 d . . . . .
C7 C 0.6983(3) 0.63688(19) 0.13393(8) 0.0170(5) Uani 1 1 d . . . . .
O2 O 0.7805(2) 0.64181(14) 0.17900(6) 0.0192(4) Uani 1 1 d . . . . .
O3 O 0.7824(2) 0.69756(14) 0.09139(6) 0.0202(4) Uani 1 1 d . . . . .
C8 C 0.9666(3) 0.7731(2) 0.10310(9) 0.0232(5) Uani 1 1 d . . . . .
H8A H 1.0144 0.8145 0.0696 0.035 Uiso 1 1 calc R U . . .
H8B H 1.0763 0.7165 0.1175 0.035 Uiso 1 1 calc R U . . .
H8C H 0.9340 0.8395 0.1301 0.035 Uiso 1 1 calc R U . . .
O4 O 0.5744(2) 0.67926(14) 0.29295(5) 0.0176(4) Uani 1 1 d . . . . .
C9 C 0.6192(3) 0.68130(18) 0.34498(8) 0.0164(5) Uani 1 1 d . . . . .
C10 C 0.8060(3) 0.74221(19) 0.36323(8) 0.0173(5) Uani 1 1 d . . . . .
H10 H 0.8947 0.7801 0.3370 0.021 Uiso 1 1 calc R U . . .
C11 C 0.8629(3) 0.7484(2) 0.41698(9) 0.0209(5) Uani 1 1 d . . . . .
H11 H 0.9889 0.7902 0.4272 0.025 Uiso 1 1 calc R U . . .
C12 C 0.7369(3) 0.6936(2) 0.45710(9) 0.0210(5) Uani 1 1 d . . . . .
H12 H 0.7761 0.6981 0.4944 0.025 Uiso 1 1 calc R U . . .
C13 C 0.5549(3) 0.6329(2) 0.44132(8) 0.0200(5) Uani 1 1 d . . . . .
H13 H 0.4692 0.5954 0.4683 0.024 Uiso 1 1 calc R U . . .
C14 C 0.4925(3) 0.62499(19) 0.38626(8) 0.0171(5) Uani 1 1 d . . . . .
C15 C 0.2980(3) 0.55634(19) 0.37216(8) 0.0168(5) Uani 1 1 d . . . . .
O5 O 0.2224(2) 0.54190(14) 0.32681(6) 0.0198(4) Uani 1 1 d . . . . .
O6 O 0.2063(2) 0.50570(14) 0.41605(6) 0.0213(4) Uani 1 1 d . . . . .
C16 C 0.0214(3) 0.4296(2) 0.40552(9) 0.0231(5) Uani 1 1 d . . . . .
H16A H 0.0568 0.3556 0.3825 0.035 Uiso 1 1 calc R U . . .
H16B H -0.0828 0.4831 0.3868 0.035 Uiso 1 1 calc R U . . .
H16C H -0.0348 0.3987 0.4400 0.035 Uiso 1 1 calc R U . . .
O1W O 0.8694(2) 0.41339(14) 0.26650(6) 0.0230(4) Uani 1 1 d . . . . .
H1W H 0.9760 0.4278 0.2856 0.034 Uiso 1 1 d R U . . .
H2W H 0.8758 0.3450 0.2482 0.034 Uiso 1 1 d R U . . .
O2W O 0.1373(2) 0.76439(14) 0.23688(6) 0.0232(4) Uani 1 1 d . . . . .
H3W H 0.1223 0.8334 0.2544 0.035 Uiso 1 1 d R U . . .
H4W H 0.0336 0.7474 0.2170 0.036 Uiso 1 1 d R U . . .

loop_
_atom_site_aniso_label
_atom_site_aniso_U_11
_atom_site_aniso_U_22
_atom_site_aniso_U_33
_atom_site_aniso_U_23
_atom_site_aniso_U_13
_atom_site_aniso_U_12
Li1 0.0151(17) 0.0219(17) 0.0215(17) -0.0011(13) 0.0010(13) 0.0029(13)
Li2 0.0153(17) 0.0217(17) 0.0257(18) -0.0008(14) 0.0012(13) 0.0002(14)
O1 0.0136(7) 0.0176(7) 0.0208(7) -0.0011(5) -0.0009(5) -0.0014(5)
C1 0.0148(10) 0.0112(9) 0.0227(10) -0.0010(7) -0.0001(8) 0.0030(7)
C2 0.0134(10) 0.0157(10) 0.0259(11) 0.0001(8) 0.0011(8) -0.0010(8)
C3 0.0142(10) 0.0175(10) 0.0306(12) -0.0014(8) -0.0044(8) 0.0001(8)
C4 0.0172(11) 0.0226(11) 0.0217(10) -0.0006(8) -0.0036(8) 0.0010(8)
C5 0.0163(10) 0.0171(10) 0.0251(11) 0.0018(8) 0.0008(8) 0.0018(8)
C6 0.0120(10) 0.0166(10) 0.0233(11) -0.0012(7) 0.0001(8) 0.0014(8)
C7 0.0145(10) 0.0139(9) 0.0227(10) 0.0002(7) 0.0029(8) 0.0043(8)
O2 0.0130(7) 0.0218(8) 0.0229(8) -0.0015(6) -0.0010(6) -0.0019(6)
O3 0.0123(7) 0.0232(8) 0.0251(8) 0.0038(6) 0.0000(6) -0.0030(6)
C8 0.0157(11) 0.0212(11) 0.0326(12) 0.0015(9) 0.0010(8) -0.0050(8)
O4 0.0133(7) 0.0186(7) 0.0210(8) -0.0011(5) -0.0006(5) -0.0006(5)
C9 0.0135(10) 0.0120(9) 0.0237(10) -0.0021(7) -0.0005(8) 0.0033(7)
C10 0.0119(10) 0.0149(10) 0.0251(11) 0.0005(8) 0.0009(8) 0.0007(8)
C11 0.0146(10) 0.0187(10) 0.0292(11) -0.0020(8) -0.0047(8) 0.0015(8)
C12 0.0175(11) 0.0226(11) 0.0229(11) 0.0003(8) -0.0043(8) 0.0013(8)
C13 0.0163(10) 0.0182(10) 0.0254(11) 0.0009(8) 0.0007(8) 0.0012(8)
C14 0.0121(10) 0.0138(10) 0.0255(11) -0.0011(7) -0.0009(8) 0.0018(7)
C15 0.0140(10) 0.0143(10) 0.0221(11) 0.0005(7) 0.0002(8) 0.0045(8)
O5 0.0132(7) 0.0205(8) 0.0258(8) -0.0011(6) -0.0009(6) -0.0022(6)
O6 0.0130(7) 0.0242(8) 0.0266(8) 0.0041(6) -0.0017(6) -0.0044(6)
C16 0.0122(10) 0.0224(11) 0.0346(12) 0.0041(9) -0.0017(9) -0.0033(8)
O1W 0.0170(8) 0.0214(8) 0.0305(9) -0.0026(6) -0.0058(6) 0.0017(6)
O2W 0.0187(8) 0.0218(8) 0.0291(8) -0.0038(6) -0.0059(6) 0.0018(6)

loop_
_atom_type_symbol
_atom_type_description
_atom_type_scat_dispersion_real
_atom_type_scat_dispersion_imag
_atom_type_scat_source
C C 0.0181 0.0091 'International Tables Vol C Tables 4.2.6.8 and 6.1.1.4'
H H 0.0000 0.0000 'International Tables Vol C Tables 4.2.6.8 and 6.1.1.4'
O O 0.0492 0.0322 'International Tables Vol C Tables 4.2.6.8 and 6.1.1.4'
Li Li 0.0008 0.0003 'International Tables Vol C Tables 4.2.6.8 and 6.1.1.4'

loop_
_geom_angle_atom_site_label_1
_geom_angle_atom_site_label_2
_geom_angle_atom_site_label_3
_geom_angle
_geom_angle_site_symmetry_1
_geom_angle_site_symmetry_3
_geom_angle_publ_flag
O1 Li1 O2 94.30(16) . . ?
O1 Li1 O1W 116.09(19) . . ?
O2 Li1 O1W 114.88(18) . . ?
O1 Li1 O4 95.76(16) . . ?
O2 Li1 O4 107.96(18) . . ?
O1W Li1 O4 122.82(19) . . ?
O4 Li2 O2W 116.02(19) . . ?
O4 Li2 O5 94.53(17) . . ?
O2W Li2 O5 114.79(18) . . ?
O4 Li2 O1 95.88(16) . . ?
O2W Li2 O1 121.07(19) . . ?
O5 Li2 O1 110.00(18) . . ?
C1 O1 Li1 125.90(16) . . ?
C1 O1 Li2 119.49(16) . . ?
Li1 O1 Li2 84.28(16) . . ?
O1 C1 C2 119.19(17) . . ?
O1 C1 C6 124.36(18) . . ?
C2 C1 C6 116.45(18) . . ?
C3 C2 C1 122.40(19) . . ?
C3 C2 H2 118.8 . . ?
C1 C2 H2 118.8 . . ?
C2 C3 C4 120.70(19) . . ?
C2 C3 H3 119.6 . . ?
C4 C3 H3 119.6 . . ?
C5 C4 C3 118.74(19) . . ?
C5 C4 H4 120.6 . . ?
C3 C4 H4 120.6 . . ?
C4 C5 C6 121.74(19) . . ?
C4 C5 H5 119.1 . . ?
C6 C5 H5 119.1 . . ?
C5 C6 C1 119.97(18) . . ?
C5 C6 C7 118.95(18) . . ?
C1 C6 C7 121.07(18) . . ?
O2 C7 O3 120.87(18) . . ?
O2 C7 C6 126.82(18) . . ?
O3 C7 C6 112.29(17) . . ?
C7 O2 Li1 125.98(17) . . ?
C7 O3 C8 115.80(16) . . ?
O3 C8 H8A 109.5 . . ?
O3 C8 H8B 109.5 . . ?
H8A C8 H8B 109.5 . . ?
O3 C8 H8C 109.5 . . ?
H8A C8 H8C 109.5 . . ?
H8B C8 H8C 109.5 . . ?
C9 O4 Li2 125.27(16) . . ?
C9 O4 Li1 123.03(15) . . ?
Li2 O4 Li1 84.08(16) . . ?
O4 C9 C10 119.42(18) . . ?
O4 C9 C14 124.41(18) . . ?
C10 C9 C14 116.17(18) . . ?
C11 C10 C9 122.71(19) . . ?
C11 C10 H10 118.6 . . ?
C9 C10 H10 118.6 . . ?
C10 C11 C12 120.60(19) . . ?
C10 C11 H11 119.7 . . ?
C12 C11 H11 119.7 . . ?
C13 C12 C11 118.75(19) . . ?
C13 C12 H12 120.6 . . ?
C11 C12 H12 120.6 . . ?
C12 C13 C14 121.88(19) . . ?
C12 C13 H13 119.1 . . ?
C14 C13 H13 119.1 . . ?
C13 C14 C9 119.89(18) . . ?
C13 C14 C15 119.01(18) . . ?
C9 C14 C15 121.10(18) . . ?
O5 C15 O6 120.82(18) . . ?
O5 C15 C14 126.97(19) . . ?
O6 C15 C14 112.20(17) . . ?
C15 O5 Li2 125.10(17) . . ?
C15 O6 C16 115.84(16) . . ?
O6 C16 H16A 109.5 . . ?
O6 C16 H16B 109.5 . . ?
H16A C16 H16B 109.5 . . ?
O6 C16 H16C 109.5 . . ?
H16A C16 H16C 109.5 . . ?
H16B C16 H16C 109.5 . . ?
Li1 O1W H1W 121.3 . . ?
Li1 O1W H2W 119.9 . . ?
H1W O1W H2W 113.9 . . ?
Li2 O2W H3W 122.2 . . ?
Li2 O2W H4W 120.0 . . ?
H3W O2W H4W 112.4 . . ?

loop_
_geom_bond_atom_site_label_1
_geom_bond_atom_site_label_2
_geom_bond_distance
_geom_bond_site_symmetry_2
_geom_bond_publ_flag
Li1 O1 1.898(4) . ?
Li1 O2 1.921(4) . ?
Li1 O1W 1.927(4) . ?
Li1 O4 1.956(4) . ?
Li2 O4 1.900(4) . ?
Li2 O2W 1.919(4) . ?
Li2 O5 1.921(4) . ?
Li2 O1 1.950(4) . ?
O1 C1 1.314(2) . ?
C1 C2 1.421(3) . ?
C1 C6 1.429(3) . ?
C2 C3 1.374(3) . ?
C2 H2 0.9500 . ?
C3 C4 1.400(3) . ?
C3 H3 0.9500 . ?
C4 C5 1.382(3) . ?
C4 H4 0.9500 . ?
C5 C6 1.408(3) . ?
C5 H5 0.9500 . ?
C6 C7 1.477(3) . ?
C7 O2 1.223(2) . ?
C7 O3 1.339(3) . ?
O3 C8 1.446(2) . ?
C8 H8A 0.9800 . ?
C8 H8B 0.9800 . ?
C8 H8C 0.9800 . ?
O4 C9 1.308(2) . ?
C9 C10 1.425(3) . ?
C9 C14 1.432(3) . ?
C10 C11 1.369(3) . ?
C10 H10 0.9500 . ?
C11 C12 1.403(3) . ?
C11 H11 0.9500 . ?
C12 C13 1.380(3) . ?
C12 H12 0.9500 . ?
C13 C14 1.410(3) . ?
C13 H13 0.9500 . ?
C14 C15 1.477(3) . ?
C15 O5 1.221(2) . ?
C15 O6 1.342(3) . ?
O6 C16 1.447(2) . ?
C16 H16A 0.9800 . ?
C16 H16B 0.9800 . ?
C16 H16C 0.9800 . ?
O1W H1W 0.8400 . ?
O1W H2W 0.8400 . ?
O2W H3W 0.8401 . ?
O2W H4W 0.8401 . ?

loop_
_geom_torsion_atom_site_label_1
_geom_torsion_atom_site_label_2
_geom_torsion_atom_site_label_3
_geom_torsion_atom_site_label_4
_geom_torsion
_geom_torsion_site_symmetry_1
_geom_torsion_site_symmetry_2
_geom_torsion_site_symmetry_3
_geom_torsion_site_symmetry_4
_geom_torsion_publ_flag
O2 Li1 O1 C1 13.4(2) . . . . ?
O1W Li1 O1 C1 -107.0(2) . . . . ?
O4 Li1 O1 C1 122.01(17) . . . . ?
Li2 Li1 O1 C1 122.6(2) . . . . ?
O2 Li1 O1 Li2 -109.12(17) . . . . ?
O1W Li1 O1 Li2 130.4(2) . . . . ?
O4 Li1 O1 Li2 -0.56(15) . . . . ?
Li1 O1 C1 C2 170.39(18) . . . . ?
Li2 O1 C1 C2 -84.1(2) . . . . ?
Li1 O1 C1 C6 -9.7(3) . . . . ?
Li2 O1 C1 C6 95.9(2) . . . . ?
O1 C1 C2 C3 -179.96(17) . . . . ?
C6 C1 C2 C3 0.1(3) . . . . ?
C1 C2 C3 C4 -0.4(3) . . . . ?
C2 C3 C4 C5 0.3(3) . . . . ?
C3 C4 C5 C6 0.2(3) . . . . ?
C4 C5 C6 C1 -0.6(3) . . . . ?
C4 C5 C6 C7 -179.68(18) . . . . ?
O1 C1 C6 C5 -179.56(17) . . . . ?
C2 C1 C6 C5 0.4(3) . . . . ?
O1 C1 C6 C7 -0.5(3) . . . . ?
C2 C1 C6 C7 179.50(17) . . . . ?
C5 C6 C7 O2 -178.52(18) . . . . ?
C1 C6 C7 O2 2.4(3) . . . . ?
C5 C6 C7 O3 3.3(3) . . . . ?
C1 C6 C7 O3 -175.83(17) . . . . ?
O3 C7 O2 Li1 -175.86(18) . . . . ?
C6 C7 O2 Li1 6.1(3) . . . . ?
O2 C7 O3 C8 -3.2(3) . . . . ?
C6 C7 O3 C8 175.14(16) . . . . ?
Li2 O4 C9 C10 -169.53(19) . . . . ?
Li1 O4 C9 C10 82.5(2) . . . . ?
Li2 O4 C9 C14 10.8(3) . . . . ?
Li1 O4 C9 C14 -97.2(2) . . . . ?
O4 C9 C10 C11 179.84(17) . . . . ?
C14 C9 C10 C11 -0.5(3) . . . . ?
C9 C10 C11 C12 0.1(3) . . . . ?
C10 C11 C12 C13 0.2(3) . . . . ?
C11 C12 C13 C14 -0.2(3) . . . . ?
C12 C13 C14 C9 -0.2(3) . . . . ?
C12 C13 C14 C15 178.77(18) . . . . ?
O4 C9 C14 C13 -179.82(17) . . . . ?
C10 C9 C14 C13 0.5(3) . . . . ?
O4 C9 C14 C15 1.2(3) . . . . ?
C10 C9 C14 C15 -178.44(16) . . . . ?
C13 C14 C15 O5 179.42(19) . . . . ?
C9 C14 C15 O5 -1.6(3) . . . . ?
C13 C14 C15 O6 -1.7(3) . . . . ?
C9 C14 C15 O6 177.27(17) . . . . ?
O6 C15 O5 Li2 171.18(18) . . . . ?
C14 C15 O5 Li2 -10.0(3) . . . . ?
O5 C15 O6 C16 2.7(3) . . . . ?
C14 C15 O6 C16 -176.22(16) . . . . ?
